data_4127664
loop_
_publ_author_name
'Deng, Lin'
'Fu, Yue'
'Lee, Siu Yin'
'Wang, Chengpeng'
'Liu, Peng'
'Dong, Guangbin'

_publ_section_title
;
 Kinetic Resolution via Rh-Catalyzed C-C Activation of Cyclobutanones at
 Room Temperature.
;
_journal_issue 41
_journal_name_full 'Journal of the American Chemical Society'
_journal_page_first 16260
_journal_page_last 16265
_journal_paper_doi 10.1021/jacs.9b09344
_journal_volume 141
_journal_year 2019
_chemical_absolute_configuration ad
_chemical_formula_moiety 'C15 H19 N O3 S'
_chemical_formula_sum 'C15 H19 N O3 S'
_chemical_formula_weight 293.37
_space_group_crystal_system monoclinic
_space_group_IT_number 4
_space_group_name_Hall 'P 2yb'
_space_group_name_H-M_alt 'P 1 21 1'
_symmetry_space_group_name_Hall 'P 2yb'
_symmetry_space_group_name_H-M 'P 1 21 1'
_atom_sites_solution_hydrogens geom
_atom_sites_solution_primary dual
_audit_creation_date 2019-04-29
_audit_creation_method
;
Olex2 1.2
(compiled 2018.05.29 svn.r3508 for OlexSys, GUI svn.r5506)
;
_cell_angle_alpha 90
_cell_angle_beta 95.3830(10)
_cell_angle_gamma 90
_cell_formula_units_Z 4
_cell_length_a 8.6148(2)
_cell_length_b 14.8424(4)
_cell_length_c 10.8526(3)
_cell_measurement_reflns_used 9875
_cell_measurement_temperature 100(2)
_cell_measurement_theta_max 72.24
_cell_measurement_theta_min 4.09
_cell_volume 1381.54(6)
_computing_cell_refinement 'SAINT V.8.35A (Bruker AXS Inc., 2013)'
_computing_data_collection 'APEX3 v.2015.9-0 (Bruker AXS Inc., 2015)'
_computing_data_reduction 'SAINT V.8.35A (Bruker AXS Inc., 2013)'
_computing_molecular_graphics
;
OLEX2: a complete structure solution, refinement and analysis program 
Dolomanov et al., 2009

Mercury: visualization and analysis of crystal structures
Macrae, et al., 2006

O. V. Dolomanov, L. J. Bourhis, R. J. Gildea, J. A. K. Howard and H. Puschmann.
J. Appl. Cryst. (2009). 42, 339-341;

C. F. Macrae, P. R. Edgington, P. McCabe, E. Pidcock, G. P. Shields, R. Taylor,
M. Towler and J. van de Streek, J. Appl. Cryst. (2006). 39, 453-457.
;
_computing_publication_material
;
 APEX3 v.2015.5-2 (Bruker AXS Inc., 2015)
 OLEX2 (Dolomanov et al., 2009)
;
_computing_structure_refinement 'XL-2018/3 (Sheldrick, 2015b)'
_computing_structure_solution 'XT 2014/5 (Sheldrick, 2015a)'
_diffrn_ambient_temperature 100(2)
_diffrn_detector 'Bruker PHOTON 100'
_diffrn_detector_area_resol_mean 10.4167
_diffrn_detector_type CMOS
_diffrn_measured_fraction_theta_full 0.999
_diffrn_measured_fraction_theta_max 0.999
_diffrn_measurement_device_type 'Bruker D8 Venture'
_diffrn_measurement_method '\f and \w scans'
_diffrn_radiation_monochromator mirrors
_diffrn_radiation_type CuK\a
_diffrn_radiation_wavelength 1.54178
_diffrn_reflns_av_R_equivalents 0.0371
_diffrn_reflns_av_unetI/netI 0.0440
_diffrn_reflns_Laue_measured_fraction_full 0.999
_diffrn_reflns_Laue_measured_fraction_max 0.999
_diffrn_reflns_limit_h_max 10
_diffrn_reflns_limit_h_min -10
_diffrn_reflns_limit_k_max 18
_diffrn_reflns_limit_k_min -18
_diffrn_reflns_limit_l_max 13
_diffrn_reflns_limit_l_min -13
_diffrn_reflns_number 18690
_diffrn_reflns_point_group_measured_fraction_full 0.949
_diffrn_reflns_point_group_measured_fraction_max 0.947
_diffrn_reflns_theta_full 67.679
_diffrn_reflns_theta_max 72.379
_diffrn_reflns_theta_min 4.091
_diffrn_source 'micro-focus X-ray tube'
_diffrn_source_type 'INCOATEC ImuS'
_diffrn_standards_number 0
_exptl_absorpt_coefficient_mu 2.147
_exptl_absorpt_correction_T_max 0.7536
_exptl_absorpt_correction_T_min 0.3205
_exptl_absorpt_correction_type multi-scan
_exptl_absorpt_process_details
;
SADABS-2016/2 (Bruker,2016/2) was used for absorption correction. 
wR2(int) was 0.1732 before and 0.0706 after correction. 
The Ratio of minimum to maximum transmission is 0.4253. 
;
_exptl_crystal_colour 'clear colourless'
_exptl_crystal_colour_lustre clear
_exptl_crystal_colour_primary colourless
_exptl_crystal_density_diffrn 1.410
_exptl_crystal_description prism
_exptl_crystal_F_000 624
_exptl_crystal_size_max 0.17
_exptl_crystal_size_mid 0.15
_exptl_crystal_size_min 0.1
_refine_diff_density_max 0.348
_refine_diff_density_min -0.268
_refine_diff_density_rms 0.052
_refine_ls_abs_structure_details
;
 Flack x determined using 2078 quotients [(I+)-(I-)]/[(I+)+(I-)]
 (Parsons, Flack and Wagner, Acta Cryst. B69 (2013) 249-259).
;
_refine_ls_abs_structure_Flack 0.066(8)
_refine_ls_extinction_method none
_refine_ls_goodness_of_fit_ref 1.047
_refine_ls_hydrogen_treatment constr
_refine_ls_matrix_type full
_refine_ls_number_parameters 363
_refine_ls_number_reflns 5193
_refine_ls_number_restraints 1
_refine_ls_restrained_S_all 1.046
_refine_ls_R_factor_all 0.0339
_refine_ls_R_factor_gt 0.0319
_refine_ls_shift/su_max 0.000
_refine_ls_shift/su_mean 0.000
_refine_ls_structure_factor_coef Fsqd
_refine_ls_weighting_details 'w=1/[\s^2^(Fo^2^)+(0.0518P)^2^+0.1161P] where P=(Fo^2^+2Fc^2^)/3'
_refine_ls_weighting_scheme calc
_refine_ls_wR_factor_gt 0.0786
_refine_ls_wR_factor_ref 0.0798
_reflns_Friedel_coverage 0.823
_reflns_Friedel_fraction_full 0.895
_reflns_Friedel_fraction_max 0.891
_reflns_number_gt 4996
_reflns_number_total 5193
_reflns_threshold_expression 'I > 2\s(I)'
_cod_data_source_file ja9b09344_si_002.cif
_cod_data_source_block cu_0767
_cod_database_code 4127664
_shelx_shelxl_version_number 2018/3
_shelx_space_group_comment
;
The symmetry employed for this shelxl refinement is uniquely defined
by the following loop, which should always be used as a source of
symmetry information in preference to the above space-group names.
They are only intended as comments.
;
_olex2_refinement_description
;
1. Fixed Uiso
 At 1.2 times of:
  All C(H) groups, All C(H,H) groups
 At 1.5 times of:
  All C(H,H,H) groups
2.a Ternary CH refined with riding coordinates:
 C9(H9), C10(H10), C24(H24), C25(H25)
2.b Secondary CH2 refined with riding coordinates:
 C8(H8a,H8b), C11(H11a,H11b), C12(H12a,H12b), C13(H13a,H13b), C15(H15a,H15b),
 C23(H23a,H23b), C26(H26a,H26b), C27(H27a,H27b), C28(H28a,H28b), C30(H30a,H30b)
2.c Aromatic/amide H refined with riding coordinates:
 C3(H3), C4(H4), C6(H6), C7(H7), C18(H18), C19(H19), C21(H21), C22(H22)
2.d Idealised Me refined as rotating group:
 C1(H1a,H1b,H1c), C16(H16a,H16b,H16c)
;
_olex2_submission_special_instructions 'No special instructions were received'

loop_
_space_group_symop_operation_xyz
'x, y, z'
'-x, y+1/2, -z'

loop_
_atom_site_label
_atom_site_type_symbol
_atom_site_fract_x
_atom_site_fract_y
_atom_site_fract_z
_atom_site_U_iso_or_equiv
_atom_site_adp_type
_atom_site_occupancy
_atom_site_site_symmetry_order
_atom_site_calc_flag
_atom_site_refinement_flags_posn
S1 S 0.04262(6) 0.33064(4) 0.79116(5) 0.01187(13) Uani 1 1 d .
O1 O 0.0463(2) 0.24906(13) 0.86228(17) 0.0174(4) Uani 1 1 d .
O2 O -0.1029(2) 0.36443(13) 0.73363(16) 0.0178(4) Uani 1 1 d .
O3 O 0.5898(2) 0.45133(14) 0.33320(17) 0.0213(4) Uani 1 1 d .
N1 N 0.1544(2) 0.31569(14) 0.68103(18) 0.0134(4) Uani 1 1 d .
C1 C 0.3204(3) 0.62382(19) 1.1342(3) 0.0210(5) Uani 1 1 d .
H1A H 0.372955 0.596448 1.208978 0.031 Uiso 1 1 calc GR
H1B H 0.235236 0.662420 1.156796 0.031 Uiso 1 1 calc GR
H1C H 0.395257 0.660112 1.092940 0.031 Uiso 1 1 calc GR
C2 C 0.2555(3) 0.55091(18) 1.0479(2) 0.0147(5) Uani 1 1 d .
C3 C 0.1719(3) 0.57311(17) 0.9352(2) 0.0159(5) Uani 1 1 d .
H3 H 0.159643 0.634637 0.912231 0.019 Uiso 1 1 calc R
C4 C 0.1067(3) 0.50680(18) 0.8566(2) 0.0140(5) Uani 1 1 d .
H4 H 0.049376 0.522805 0.780690 0.017 Uiso 1 1 calc R
C5 C 0.1261(3) 0.41592(16) 0.8900(2) 0.0111(4) Uani 1 1 d .
C6 C 0.2122(3) 0.39235(17) 1.0007(2) 0.0122(4) Uani 1 1 d .
H6 H 0.227627 0.330799 1.022564 0.015 Uiso 1 1 calc R
C7 C 0.2751(3) 0.46032(17) 1.0789(2) 0.0139(5) Uani 1 1 d .
H7 H 0.332578 0.444499 1.154810 0.017 Uiso 1 1 calc R
C8 C 0.1515(3) 0.38154(18) 0.5774(2) 0.0164(5) Uani 1 1 d .
H8A H 0.108343 0.440178 0.601146 0.020 Uiso 1 1 calc R
H8B H 0.088787 0.358547 0.502840 0.020 Uiso 1 1 calc R
C9 C 0.3226(3) 0.39017(17) 0.5549(2) 0.0133(5) Uani 1 1 d .
H9 H 0.372063 0.436558 0.612784 0.016 Uiso 1 1 calc R
C10 C 0.3899(3) 0.29797(16) 0.5926(2) 0.0121(4) Uani 1 1 d .
H10 H 0.351787 0.253066 0.528041 0.015 Uiso 1 1 calc R
C11 C 0.3131(3) 0.27780(17) 0.7107(2) 0.0145(5) Uani 1 1 d .
H11A H 0.309225 0.212209 0.726645 0.017 Uiso 1 1 calc R
H11B H 0.368427 0.308149 0.783244 0.017 Uiso 1 1 calc R
C12 C 0.5669(3) 0.30006(18) 0.6010(2) 0.0156(5) Uani 1 1 d .
H12A H 0.608649 0.239531 0.623650 0.019 Uiso 1 1 calc R
H12B H 0.606836 0.342892 0.666408 0.019 Uiso 1 1 calc R
C13 C 0.6225(3) 0.32906(19) 0.4759(2) 0.0151(4) Uani 1 1 d .
H13A H 0.732209 0.349134 0.490763 0.018 Uiso 1 1 calc R
H13B H 0.621020 0.275376 0.421675 0.018 Uiso 1 1 calc R
C14 C 0.5299(3) 0.40336(17) 0.4061(2) 0.0139(5) Uani 1 1 d .
C15 C 0.3580(3) 0.41343(17) 0.4238(2) 0.0158(5) Uani 1 1 d .
H15A H 0.296540 0.373487 0.364668 0.019 Uiso 1 1 calc R
H15B H 0.325429 0.476291 0.405038 0.019 Uiso 1 1 calc R
S2 S 0.56141(6) 0.65931(4) 0.76887(5) 0.01114(13) Uani 1 1 d .
O4 O 0.5656(2) 0.75090(12) 0.81332(16) 0.0164(4) Uani 1 1 d .
O5 O 0.4259(2) 0.62624(13) 0.69512(16) 0.0173(4) Uani 1 1 d .
O6 O 0.9614(2) 0.40744(14) 1.29739(18) 0.0249(4) Uani 1 1 d .
N2 N 0.5875(2) 0.59490(14) 0.88899(18) 0.0114(4) Uani 1 1 d .
C16 C 1.1047(3) 0.61989(18) 0.4557(2) 0.0179(5) Uani 1 1 d .
H16A H 1.107210 0.674187 0.404519 0.027 Uiso 1 1 calc GR
H16B H 1.089522 0.566854 0.402095 0.027 Uiso 1 1 calc GR
H16C H 1.203402 0.614208 0.507790 0.027 Uiso 1 1 calc GR
C17 C 0.9727(3) 0.62665(16) 0.5362(2) 0.0131(5) Uani 1 1 d .
C18 C 0.8412(3) 0.57106(17) 0.5168(2) 0.0150(5) Uani 1 1 d .
H18 H 0.837542 0.526090 0.454303 0.018 Uiso 1 1 calc R
C19 C 0.7165(3) 0.58083(17) 0.5877(2) 0.0141(4) Uani 1 1 d .
H19 H 0.627136 0.543501 0.572469 0.017 Uiso 1 1 calc R
C20 C 0.7220(3) 0.64544(15) 0.6813(2) 0.0120(4) Uani 1 1 d .
C21 C 0.8538(3) 0.70042(16) 0.7039(2) 0.0131(4) Uani 1 1 d .
H21 H 0.858785 0.744104 0.768101 0.016 Uiso 1 1 calc R
C22 C 0.9769(3) 0.69032(17) 0.6314(2) 0.0144(5) Uani 1 1 d .
H22 H 1.066236 0.727574 0.646857 0.017 Uiso 1 1 calc R
C23 C 0.7087(3) 0.61933(16) 0.9907(2) 0.0118(4) Uani 1 1 d .
H23A H 0.675840 0.671304 1.039194 0.014 Uiso 1 1 calc R
H23B H 0.809876 0.633071 0.958565 0.014 Uiso 1 1 calc R
C24 C 0.7167(3) 0.53319(16) 1.0667(2) 0.0115(4) Uani 1 1 d .
H24 H 0.622706 0.529630 1.113977 0.014 Uiso 1 1 calc R
C25 C 0.7055(3) 0.46027(16) 0.9672(2) 0.0126(5) Uani 1 1 d .
H25 H 0.806532 0.458669 0.928765 0.015 Uiso 1 1 calc R
C26 C 0.5797(3) 0.49554(16) 0.8707(2) 0.0123(4) Uani 1 1 d .
H26A H 0.602683 0.478897 0.785997 0.015 Uiso 1 1 calc R
H26B H 0.475734 0.471837 0.885738 0.015 Uiso 1 1 calc R
C27 C 0.6798(3) 0.36877(17) 1.0232(2) 0.0158(5) Uani 1 1 d .
H27A H 0.673153 0.322293 0.957496 0.019 Uiso 1 1 calc R
H27B H 0.580275 0.368726 1.061993 0.019 Uiso 1 1 calc R
C28 C 0.8151(3) 0.34644(16) 1.1212(2) 0.0170(5) Uani 1 1 d .
H28A H 0.778889 0.299315 1.176317 0.020 Uiso 1 1 calc R
H28B H 0.900654 0.319986 1.078084 0.020 Uiso 1 1 calc R
C29 C 0.8824(3) 0.42336(18) 1.2016(2) 0.0145(5) Uani 1 1 d .
C30 C 0.8620(3) 0.51981(17) 1.1558(2) 0.0135(5) Uani 1 1 d .
H30A H 0.954622 0.537386 1.113873 0.016 Uiso 1 1 calc R
H30B H 0.856305 0.560191 1.227823 0.016 Uiso 1 1 calc R

loop_
_atom_site_aniso_label
_atom_site_aniso_U_11
_atom_site_aniso_U_22
_atom_site_aniso_U_33
_atom_site_aniso_U_23
_atom_site_aniso_U_13
_atom_site_aniso_U_12
S1 0.0091(2) 0.0149(3) 0.0115(2) -0.0004(2) 0.00044(18) -0.0022(2)
O1 0.0189(9) 0.0157(9) 0.0178(8) 0.0015(7) 0.0027(7) -0.0048(7)
O2 0.0082(8) 0.0264(9) 0.0181(8) -0.0019(7) -0.0016(6) -0.0010(7)
O3 0.0198(9) 0.0249(10) 0.0194(9) 0.0027(7) 0.0035(7) -0.0065(8)
N1 0.0106(9) 0.0171(10) 0.0126(9) 0.0022(8) 0.0022(7) 0.0011(8)
C1 0.0194(12) 0.0187(12) 0.0248(13) -0.0078(10) 0.0019(10) -0.0014(10)
C2 0.0105(10) 0.0175(12) 0.0165(11) -0.0023(10) 0.0037(9) -0.0006(9)
C3 0.0150(11) 0.0111(10) 0.0220(12) 0.0008(9) 0.0037(9) 0.0022(9)
C4 0.0130(11) 0.0163(12) 0.0126(10) 0.0029(9) -0.0001(9) 0.0016(9)
C5 0.0089(10) 0.0137(11) 0.0108(10) -0.0011(8) 0.0013(8) 0.0000(9)
C6 0.0103(10) 0.0153(11) 0.0111(10) 0.0031(9) 0.0008(8) 0.0011(9)
C7 0.0114(10) 0.0162(12) 0.0139(10) -0.0001(9) 0.0003(8) 0.0014(9)
C8 0.0139(11) 0.0224(13) 0.0130(11) 0.0033(9) 0.0014(9) 0.0034(9)
C9 0.0144(11) 0.0138(11) 0.0116(11) 0.0009(8) 0.0012(8) 0.0009(9)
C10 0.0116(10) 0.0133(10) 0.0113(10) -0.0011(8) 0.0005(8) 0.0010(9)
C11 0.0130(11) 0.0163(11) 0.0142(11) 0.0021(9) 0.0010(9) 0.0018(9)
C12 0.0116(10) 0.0206(12) 0.0142(11) -0.0013(9) -0.0004(8) 0.0038(9)
C13 0.0115(10) 0.0181(11) 0.0159(11) -0.0021(10) 0.0023(8) -0.0003(10)
C14 0.0143(11) 0.0159(11) 0.0115(10) -0.0030(9) 0.0004(8) -0.0039(9)
C15 0.0144(11) 0.0192(12) 0.0140(11) 0.0032(9) 0.0036(8) 0.0025(9)
S2 0.0117(2) 0.0117(3) 0.0096(2) 0.0010(2) -0.00101(18) 0.0019(2)
O4 0.0211(9) 0.0120(9) 0.0160(8) 0.0005(7) 0.0007(7) 0.0050(7)
O5 0.0137(8) 0.0226(9) 0.0147(8) 0.0020(7) -0.0033(6) 0.0008(7)
O6 0.0299(10) 0.0240(10) 0.0191(9) 0.0039(8) -0.0078(8) 0.0055(8)
N2 0.0136(9) 0.0105(9) 0.0096(8) -0.0001(7) -0.0012(7) -0.0014(8)
C16 0.0164(12) 0.0203(12) 0.0170(11) 0.0001(9) 0.0024(10) -0.0001(10)
C17 0.0141(11) 0.0127(10) 0.0120(10) 0.0036(9) -0.0016(9) 0.0001(9)
C18 0.0190(12) 0.0143(11) 0.0115(10) -0.0017(8) 0.0008(9) -0.0033(9)
C19 0.0159(11) 0.0142(11) 0.0120(10) -0.0001(9) -0.0007(8) -0.0042(9)
C20 0.0151(11) 0.0111(11) 0.0098(9) 0.0023(8) 0.0006(8) -0.0004(9)
C21 0.0142(11) 0.0118(10) 0.0128(10) -0.0006(9) -0.0022(9) -0.0003(9)
C22 0.0142(11) 0.0131(11) 0.0154(11) -0.0002(9) -0.0012(9) -0.0024(9)
C23 0.0141(11) 0.0121(11) 0.0087(10) -0.0001(8) -0.0019(8) -0.0018(9)
C24 0.0126(10) 0.0118(11) 0.0098(10) 0.0006(8) 0.0004(8) 0.0000(9)
C25 0.0131(10) 0.0120(11) 0.0126(10) 0.0002(8) 0.0003(8) -0.0003(9)
C26 0.0143(11) 0.0108(11) 0.0115(10) 0.0004(8) -0.0008(8) -0.0020(9)
C27 0.0186(12) 0.0108(11) 0.0172(11) 0.0011(9) -0.0015(9) -0.0012(9)
C28 0.0203(12) 0.0110(12) 0.0190(11) 0.0032(9) -0.0017(9) 0.0033(10)
C29 0.0107(10) 0.0180(12) 0.0149(11) 0.0016(9) 0.0014(8) 0.0027(9)
C30 0.0129(11) 0.0149(12) 0.0120(10) 0.0007(8) -0.0023(9) -0.0004(9)

loop_
_atom_type_symbol
_atom_type_description
_atom_type_scat_dispersion_real
_atom_type_scat_dispersion_imag
_atom_type_scat_source
C C 0.0181 0.0091 'International Tables Vol C Tables 4.2.6.8 and 6.1.1.4'
H H 0.0000 0.0000 'International Tables Vol C Tables 4.2.6.8 and 6.1.1.4'
N N 0.0311 0.0180 'International Tables Vol C Tables 4.2.6.8 and 6.1.1.4'
O O 0.0492 0.0322 'International Tables Vol C Tables 4.2.6.8 and 6.1.1.4'
S S 0.3331 0.5567 'International Tables Vol C Tables 4.2.6.8 and 6.1.1.4'

loop_
_geom_angle_atom_site_label_1
_geom_angle_atom_site_label_2
_geom_angle_atom_site_label_3
_geom_angle
O1 S1 O2 120.15(11)
O1 S1 N1 107.27(11)
O1 S1 C5 106.91(11)
O2 S1 N1 106.39(10)
O2 S1 C5 107.60(11)
N1 S1 C5 108.04(11)
C8 N1 S1 119.92(16)
C11 N1 S1 119.42(16)
C11 N1 C8 111.23(18)
H1A C1 H1B 109.5
H1A C1 H1C 109.5
H1B C1 H1C 109.5
C2 C1 H1A 109.5
C2 C1 H1B 109.5
C2 C1 H1C 109.5
C3 C2 C1 120.4(2)
C7 C2 C1 121.0(2)
C7 C2 C3 118.7(2)
C2 C3 H3 119.5
C4 C3 C2 121.1(2)
C4 C3 H3 119.5
C3 C4 H4 120.3
C3 C4 C5 119.5(2)
C5 C4 H4 120.3
C4 C5 S1 120.01(18)
C6 C5 S1 119.72(19)
C6 C5 C4 120.3(2)
C5 C6 H6 120.4
C7 C6 C5 119.1(2)
C7 C6 H6 120.4
C2 C7 C6 121.3(2)
C2 C7 H7 119.3
C6 C7 H7 119.3
N1 C8 H8A 111.1
N1 C8 H8B 111.1
N1 C8 C9 103.19(18)
H8A C8 H8B 109.1
C9 C8 H8A 111.1
C9 C8 H8B 111.1
C8 C9 H9 108.6
C8 C9 C10 103.4(2)
C8 C9 C15 116.8(2)
C10 C9 H9 108.6
C15 C9 H9 108.6
C15 C9 C10 110.4(2)
C9 C10 H10 108.5
C11 C10 C9 102.53(19)
C11 C10 H10 108.5
C12 C10 C9 110.6(2)
C12 C10 H10 108.5
C12 C10 C11 117.7(2)
N1 C11 C10 101.94(18)
N1 C11 H11A 111.4
N1 C11 H11B 111.4
C10 C11 H11A 111.4
C10 C11 H11B 111.4
H11A C11 H11B 109.2
C10 C12 H12A 109.6
C10 C12 H12B 109.6
C10 C12 C13 110.19(19)
H12A C12 H12B 108.1
C13 C12 H12A 109.6
C13 C12 H12B 109.6
C12 C13 H13A 108.1
C12 C13 H13B 108.1
H13A C13 H13B 107.3
C14 C13 C12 116.7(2)
C14 C13 H13A 108.1
C14 C13 H13B 108.1
O3 C14 C13 121.0(2)
O3 C14 C15 120.2(2)
C15 C14 C13 118.7(2)
C9 C15 H15A 109.1
C9 C15 H15B 109.1
C14 C15 C9 112.3(2)
C14 C15 H15A 109.1
C14 C15 H15B 109.1
H15A C15 H15B 107.9
O4 S2 N2 106.90(10)
O4 S2 C20 107.12(11)
O5 S2 O4 120.08(11)
O5 S2 N2 106.94(10)
O5 S2 C20 107.30(11)
N2 S2 C20 108.02(11)
C23 N2 S2 119.23(16)
C26 N2 S2 118.54(15)
C26 N2 C23 111.04(18)
H16A C16 H16B 109.5
H16A C16 H16C 109.5
H16B C16 H16C 109.5
C17 C16 H16A 109.5
C17 C16 H16B 109.5
C17 C16 H16C 109.5
C18 C17 C16 121.2(2)
C22 C17 C16 120.5(2)
C22 C17 C18 118.2(2)
C17 C18 H18 119.6
C19 C18 C17 120.8(2)
C19 C18 H18 119.6
C18 C19 H19 120.0
C18 C19 C20 120.0(2)
C20 C19 H19 120.0
C19 C20 S2 119.86(19)
C19 C20 C21 120.0(2)
C21 C20 S2 120.11(18)
C20 C21 H21 120.4
C22 C21 C20 119.2(2)
C22 C21 H21 120.4
C17 C22 H22 119.2
C21 C22 C17 121.6(2)
C21 C22 H22 119.2
N2 C23 H23A 111.6
N2 C23 H23B 111.6
N2 C23 C24 100.98(18)
H23A C23 H23B 109.4
C24 C23 H23A 111.6
C24 C23 H23B 111.6
C23 C24 H24 109.0
C23 C24 C25 102.46(18)
C23 C24 C30 116.6(2)
C25 C24 H24 109.0
C30 C24 H24 109.0
C30 C24 C25 110.57(19)
C24 C25 H25 108.2
C24 C25 C26 103.65(18)
C26 C25 H25 108.2
C27 C25 C24 110.73(19)
C27 C25 H25 108.2
C27 C25 C26 117.5(2)
N2 C26 C25 103.20(18)
N2 C26 H26A 111.1
N2 C26 H26B 111.1
C25 C26 H26A 111.1
C25 C26 H26B 111.1
H26A C26 H26B 109.1
C25 C27 H27A 109.7
C25 C27 H27B 109.7
C25 C27 C28 110.0(2)
H27A C27 H27B 108.2
C28 C27 H27A 109.7
C28 C27 H27B 109.7
C27 C28 H28A 108.0
C27 C28 H28B 108.0
H28A C28 H28B 107.2
C29 C28 C27 117.3(2)
C29 C28 H28A 108.0
C29 C28 H28B 108.0
O6 C29 C28 120.0(2)
O6 C29 C30 120.2(2)
C28 C29 C30 119.6(2)
C24 C30 H30A 108.9
C24 C30 H30B 108.9
C29 C30 C24 113.2(2)
C29 C30 H30A 108.9
C29 C30 H30B 108.9
H30A C30 H30B 107.7

loop_
_geom_bond_atom_site_label_1
_geom_bond_atom_site_label_2
_geom_bond_distance
S1 O1 1.4347(19)
S1 O2 1.4376(17)
S1 N1 1.619(2)
S1 C5 1.768(2)
O3 C14 1.215(3)
N1 C8 1.489(3)
N1 C11 1.486(3)
C1 H1A 0.9800
C1 H1B 0.9800
C1 H1C 0.9800
C1 C2 1.504(3)
C2 C3 1.399(4)
C2 C7 1.392(4)
C3 H3 0.9500
C3 C4 1.387(4)
C4 H4 0.9500
C4 C5 1.403(3)
C5 C6 1.396(3)
C6 H6 0.9500
C6 C7 1.395(4)
C7 H7 0.9500
C8 H8A 0.9900
C8 H8B 0.9900
C8 C9 1.522(3)
C9 H9 1.0000
C9 C10 1.527(3)
C9 C15 1.523(3)
C10 H10 1.0000
C10 C11 1.526(3)
C10 C12 1.519(3)
C11 H11A 0.9900
C11 H11B 0.9900
C12 H12A 0.9900
C12 H12B 0.9900
C12 C13 1.543(3)
C13 H13A 0.9900
C13 H13B 0.9900
C13 C14 1.520(3)
C14 C15 1.518(3)
C15 H15A 0.9900
C15 H15B 0.9900
S2 O4 1.4418(18)
S2 O5 1.4387(19)
S2 N2 1.615(2)
S2 C20 1.763(2)
O6 C29 1.211(3)
N2 C23 1.491(3)
N2 C26 1.489(3)
C16 H16A 0.9800
C16 H16B 0.9800
C16 H16C 0.9800
C16 C17 1.501(3)
C17 C18 1.401(4)
C17 C22 1.398(3)
C18 H18 0.9500
C18 C19 1.387(4)
C19 H19 0.9500
C19 C20 1.394(3)
C20 C21 1.401(3)
C21 H21 0.9500
C21 C22 1.386(4)
C22 H22 0.9500
C23 H23A 0.9900
C23 H23B 0.9900
C23 C24 1.520(3)
C24 H24 1.0000
C24 C25 1.526(3)
C24 C30 1.520(3)
C25 H25 1.0000
C25 C26 1.527(3)
C25 C27 1.513(3)
C26 H26A 0.9900
C26 H26B 0.9900
C27 H27A 0.9900
C27 H27B 0.9900
C27 C28 1.538(3)
C28 H28A 0.9900
C28 H28B 0.9900
C28 C29 1.519(3)
C29 C30 1.520(3)
C30 H30A 0.9900
C30 H30B 0.9900
